data_4508850
loop_
_publ_author_name
'Vigo, Ludmila'
'Risto, Maarit'
'Jahr, Esther M.'
'Bajorek, Tom'
'Oilunkaniemi, Raija'
'Laitinen, Risto S.'
'Lahtinen, Manu'
'Ahlgr\'en, Markku'

_publ_section_title
;
 Isomerism in [MCl2(ERR&#x2018;)2] (M = Pd, Pt; E = S, Se; R, R&#x2018; =
 Me, Ph)
;
_journal_issue 10
_journal_name_full 'Crystal Growth &amp; Design'
_journal_page_first 2376
_journal_paper_doi 10.1021/cg060348r
_journal_volume 6
_journal_year 2006
_chemical_formula_sum 'C24 H20 Cl2 Pt Se2'
_chemical_formula_weight 732.31
_chemical_name_systematic
;
 ?
;
_space_group_IT_number 14
_symmetry_cell_setting monoclinic
_symmetry_space_group_name_Hall '-P 2yn'
_symmetry_space_group_name_H-M 'P 1 21/n 1'
_atom_sites_solution_hydrogens geom
_atom_sites_solution_primary direct
_atom_sites_solution_secondary difmap
_audit_creation_method SHELXL-97
_cell_angle_alpha 90.00
_cell_angle_beta 91.64(3)
_cell_angle_gamma 90.00
_cell_formula_units_Z 4
_cell_length_a 12.387(3)
_cell_length_b 13.476(3)
_cell_length_c 13.778(3)
_cell_measurement_temperature 120(2)
_cell_volume 2299.0(9)
_computing_cell_refinement 'DENZO-SMN (Otwinowski & Minor, 1997)'
_computing_data_collection 'KappaCCD Server Software (Bruker-Nonius, 2002)'
_computing_data_reduction DENZO-SMN
_computing_molecular_graphics 'DIAMOND (Branderburg & Berndt, 1999)'
_computing_publication_material 'WinGX (Farrugia, 1999)'
_computing_structure_refinement 'SHELXL-97 (Sheldrick, 1997)'
_computing_structure_solution 'SHELXL-97 (Sheldrick, 1997)'
_diffrn_ambient_temperature 120(2)
_diffrn_measured_fraction_theta_full 0.999
_diffrn_measured_fraction_theta_max 0.999
_diffrn_radiation_monochromator graphite
_diffrn_radiation_source 'fine-focus sealed tube'
_diffrn_radiation_type MoK\a
_diffrn_radiation_wavelength 0.71073
_diffrn_reflns_av_R_equivalents 0.0584
_diffrn_reflns_av_sigmaI/netI 0.0283
_diffrn_reflns_limit_h_max 15
_diffrn_reflns_limit_h_min -15
_diffrn_reflns_limit_k_max 16
_diffrn_reflns_limit_k_min -16
_diffrn_reflns_limit_l_max 16
_diffrn_reflns_limit_l_min -16
_diffrn_reflns_number 29924
_diffrn_reflns_theta_full 26.00
_diffrn_reflns_theta_max 26.00
_diffrn_reflns_theta_min 2.11
_exptl_absorpt_coefficient_mu 9.511
_exptl_absorpt_correction_T_max 0.3296
_exptl_absorpt_correction_T_min 0.1996
_exptl_crystal_density_diffrn 2.116
_exptl_crystal_density_method 'not measured'
_exptl_crystal_F_000 1376
_exptl_crystal_size_max 0.25
_exptl_crystal_size_mid 0.20
_exptl_crystal_size_min 0.15
_refine_diff_density_max 1.090
_refine_diff_density_min -3.262
_refine_diff_density_rms 0.558
_refine_ls_extinction_method none
_refine_ls_goodness_of_fit_ref 1.317
_refine_ls_hydrogen_treatment mixed
_refine_ls_matrix_type full
_refine_ls_number_parameters 262
_refine_ls_number_reflns 4517
_refine_ls_number_restraints 0
_refine_ls_restrained_S_all 1.317
_refine_ls_R_factor_all 0.0374
_refine_ls_R_factor_gt 0.0302
_refine_ls_shift/su_max 0.001
_refine_ls_shift/su_mean 0.000
_refine_ls_structure_factor_coef Fsqd
_refine_ls_weighting_details 'calc w=1/[\s^2^(Fo^2^)+(0.0652P)^2^+1.1020P] where P=(Fo^2^+2Fc^2^)/3'
_refine_ls_weighting_scheme calc
_refine_ls_wR_factor_gt 0.0862
_refine_ls_wR_factor_ref 0.1097
_reflns_number_gt 4232
_reflns_number_total 4517
_reflns_threshold_expression >2sigma(I)
_cod_data_source_file cg060348rsup3.cif
_cod_data_source_block ma
_cod_depositor_comments
;
The following automatic conversions were performed:

'_symmetry_cell_setting' value 'Monoclinic' changed to 'monoclinic'
according to /home/saulius/struct/CIF-dictionaries/cif_core.dic
dictionary named 'cif_core.dic' version 2.4.2 from 2011-04-26.

Automatic conversion script
Id: cif_fix_values 1891 2012-01-12 08:04:46Z andrius 
;
_cod_original_cell_volume 2299.1(8)
_cod_original_sg_symbol_H-M P2(1)/n
_cod_database_code 4508850

loop_
_symmetry_equiv_pos_as_xyz
'x, y, z'
'-x+1/2, y+1/2, -z+1/2'
'-x, -y, -z'
'x-1/2, -y-1/2, z-1/2'

loop_
_atom_site_label
_atom_site_type_symbol
_atom_site_fract_x
_atom_site_fract_y
_atom_site_fract_z
_atom_site_U_iso_or_equiv
_atom_site_adp_type
_atom_site_occupancy
_atom_site_symmetry_multiplicity
_atom_site_calc_flag
_atom_site_refinement_flags
Pt1 Pt 0.569134(15) 0.114480(14) 0.430550(13) 0.01333(11) Uani 1 1 d .
Se1 Se 0.41302(4) 0.16115(4) 0.51775(3) 0.01438(14) Uani 1 1 d .
Se2 Se 0.47529(5) 0.10982(4) 0.27612(4) 0.01522(15) Uani 1 1 d .
Cl1 Cl 0.64672(12) 0.10812(10) 0.58581(11) 0.0227(3) Uani 1 1 d .
Cl2 Cl 0.73615(10) 0.08372(10) 0.36729(9) 0.0208(3) Uani 1 1 d .
C111 C 0.4493(4) 0.2931(4) 0.5640(4) 0.0162(10) Uani 1 1 d .
C112 C 0.3771(4) 0.3381(4) 0.6243(4) 0.0223(12) Uani 1 1 d .
H112 H 0.3113 0.3058 0.6388 0.027 Uiso 1 1 calc R
C113 C 0.4003(5) 0.4305(4) 0.6638(4) 0.0256(12) Uani 1 1 d .
H113 H 0.3497 0.4625 0.7039 0.031 Uiso 1 1 calc R
C114 C 0.4973(5) 0.4757(4) 0.6445(4) 0.0251(12) Uani 1 1 d .
H114 H 0.5149 0.5375 0.6740 0.030 Uiso 1 1 calc R
C115 C 0.5682(5) 0.4325(4) 0.5833(4) 0.0263(12) Uani 1 1 d .
H115 H 0.6335 0.4657 0.5691 0.032 Uiso 1 1 calc R
C116 C 0.5461(5) 0.3401(4) 0.5416(4) 0.0214(11) Uani 1 1 d .
H116 H 0.5954 0.3100 0.4990 0.026 Uiso 1 1 calc R
C121 C 0.2962(4) 0.1964(4) 0.4292(3) 0.0164(10) Uani 1 1 d .
C122 C 0.2908(4) 0.2883(4) 0.3826(4) 0.0216(11) Uani 1 1 d .
H122 H 0.3443 0.3375 0.3953 0.026 Uiso 1 1 calc R
C123 C 0.2058(5) 0.3063(5) 0.3176(4) 0.0269(13) Uani 1 1 d .
H123 H 0.2012 0.3683 0.2848 0.032 Uiso 1 1 calc R
C124 C 0.1277(4) 0.2351(5) 0.3000(4) 0.0285(13) Uani 1 1 d .
H124 H 0.0698 0.2484 0.2551 0.034 Uiso 1 1 calc R
C125 C 0.1328(5) 0.1443(5) 0.3472(4) 0.0267(12) Uani 1 1 d .
H125 H 0.0788 0.0955 0.3345 0.032 Uiso 1 1 calc R
C126 C 0.2172(5) 0.1247(4) 0.4132(4) 0.0231(12) Uani 1 1 d .
H126 H 0.2206 0.0633 0.4469 0.028 Uiso 1 1 calc R
C211 C 0.5042(4) 0.2351(4) 0.2146(4) 0.0166(10) Uani 1 1 d .
C212 C 0.6048(4) 0.2798(4) 0.2250(4) 0.0216(11) Uani 1 1 d .
H212 H 0.6589 0.2524 0.2673 0.026 Uiso 1 1 calc R
C213 C 0.6248(5) 0.3650(4) 0.1727(4) 0.0221(12) Uani 1 1 d .
H213 H 0.6934 0.3961 0.1786 0.027 Uiso 1 1 calc R
C214 C 0.5454(5) 0.4055(4) 0.1115(4) 0.0263(12) Uani 1 1 d .
H214 H 0.5605 0.4637 0.0754 0.032 Uiso 1 1 calc R
C215 C 0.4441(5) 0.3618(5) 0.1028(4) 0.0272(13) Uani 1 1 d .
H215 H 0.3896 0.3904 0.0617 0.033 Uiso 1 1 calc R
C216 C 0.4234(4) 0.2751(4) 0.1550(4) 0.0222(11) Uani 1 1 d .
H216 H 0.3546 0.2441 0.1497 0.027 Uiso 1 1 calc R
C221 C 0.5578(4) 0.0258(4) 0.1897(3) 0.0166(10) Uani 1 1 d .
C222 C 0.5932(4) 0.0598(4) 0.1026(4) 0.0239(12) Uani 1 1 d .
H222 H 0.5829 0.1272 0.0845 0.029 Uiso 1 1 calc R
C223 C 0.6454(5) -0.0065(5) 0.0398(5) 0.0319(14) Uani 1 1 d .
H223 H 0.6709 0.0157 -0.0208 0.038 Uiso 1 1 calc R
C225 C 0.6221(5) -0.1379(5) 0.1565(5) 0.0287(13) Uani 1 1 d .
H225 H 0.6327 -0.2051 0.1752 0.034 Uiso 1 1 calc R
C226 C 0.5703(5) -0.0736(4) 0.2171(4) 0.0251(12) Uani 1 1 d .
H226 H 0.5432 -0.0964 0.2770 0.030 Uiso 1 1 calc R
C224 C 0.6589(5) -0.1046(4) 0.0681(5) 0.0289(14) Uani 1 1 d .
H224 H 0.6939 -0.1497 0.0263 0.035 Uiso 1 1 calc R

loop_
_atom_site_aniso_label
_atom_site_aniso_U_11
_atom_site_aniso_U_22
_atom_site_aniso_U_33
_atom_site_aniso_U_23
_atom_site_aniso_U_13
_atom_site_aniso_U_12
Pt1 0.01350(15) 0.01107(16) 0.01537(16) -0.00091(6) -0.00033(10) 0.00160(6)
Se1 0.0141(3) 0.0140(3) 0.0150(3) 0.00209(18) 0.00066(19) 0.00091(19)
Se2 0.0155(3) 0.0149(3) 0.0152(3) -0.00033(17) -0.0001(2) -0.00158(18)
Cl1 0.0216(7) 0.0272(8) 0.0191(7) -0.0021(5) -0.0050(5) 0.0066(5)
Cl2 0.0157(6) 0.0225(7) 0.0242(6) -0.0046(5) 0.0029(5) 0.0048(5)
C111 0.020(2) 0.009(2) 0.020(3) 0.0057(18) 0.001(2) 0.002(2)
C112 0.022(3) 0.023(3) 0.022(3) 0.001(2) 0.004(2) -0.002(2)
C113 0.034(3) 0.027(3) 0.016(3) -0.003(2) 0.006(2) 0.006(3)
C114 0.032(3) 0.020(3) 0.024(3) -0.002(2) 0.001(2) 0.003(2)
C115 0.026(3) 0.020(3) 0.033(3) -0.002(2) 0.007(2) -0.002(2)
C116 0.025(3) 0.018(3) 0.022(3) -0.001(2) 0.006(2) 0.002(2)
C121 0.016(2) 0.019(3) 0.015(2) 0.001(2) -0.0002(19) 0.002(2)
C122 0.026(3) 0.017(3) 0.022(3) -0.001(2) -0.002(2) -0.002(2)
C123 0.034(3) 0.026(3) 0.020(3) 0.005(2) -0.007(2) 0.010(3)
C124 0.022(3) 0.040(4) 0.023(3) 0.001(3) -0.004(2) 0.005(3)
C125 0.022(3) 0.028(3) 0.030(3) -0.003(3) -0.006(2) -0.002(2)
C126 0.022(3) 0.023(3) 0.024(3) 0.002(2) -0.003(2) -0.002(2)
C211 0.020(2) 0.010(2) 0.020(3) 0.0018(19) 0.003(2) 0.001(2)
C212 0.018(3) 0.020(3) 0.026(3) -0.002(2) -0.002(2) -0.004(2)
C213 0.021(3) 0.015(3) 0.031(3) -0.002(2) 0.007(2) -0.004(2)
C214 0.034(3) 0.017(3) 0.028(3) 0.003(2) 0.009(3) 0.002(2)
C215 0.029(3) 0.026(3) 0.027(3) 0.008(3) 0.002(2) 0.006(3)
C216 0.019(3) 0.023(3) 0.025(3) 0.001(2) -0.001(2) 0.000(2)
C221 0.019(3) 0.018(3) 0.013(2) -0.004(2) 0.0020(19) -0.002(2)
C222 0.025(3) 0.026(3) 0.021(3) -0.001(2) 0.002(2) -0.002(2)
C223 0.030(3) 0.040(4) 0.027(3) -0.006(3) 0.008(2) 0.000(3)
C225 0.034(3) 0.021(3) 0.030(3) -0.005(3) -0.004(3) 0.002(3)
C226 0.030(3) 0.018(3) 0.027(3) 0.000(2) 0.003(2) -0.001(2)
C224 0.027(3) 0.030(3) 0.030(3) -0.009(2) 0.007(3) -0.001(2)

loop_
_atom_type_symbol
_atom_type_description
_atom_type_scat_dispersion_real
_atom_type_scat_dispersion_imag
_atom_type_scat_source
C C 0.0033 0.0016 'International Tables Vol C Tables 4.2.6.8 and 6.1.1.4'
H H 0.0000 0.0000 'International Tables Vol C Tables 4.2.6.8 and 6.1.1.4'
Cl Cl 0.1484 0.1585 'International Tables Vol C Tables 4.2.6.8 and 6.1.1.4'
Se Se -0.0929 2.2259 'International Tables Vol C Tables 4.2.6.8 and 6.1.1.4'
Pt Pt -1.7033 8.3905 'International Tables Vol C Tables 4.2.6.8 and 6.1.1.4'

loop_
_geom_angle_atom_site_label_1
_geom_angle_atom_site_label_2
_geom_angle_atom_site_label_3
_geom_angle
Cl2 Pt1 Cl1 89.39(5)
Cl2 Pt1 Se1 170.12(4)
Cl1 Pt1 Se1 82.30(4)
Cl2 Pt1 Se2 94.44(4)
Cl1 Pt1 Se2 174.18(4)
Se1 Pt1 Se2 94.27(3)
C121 Se1 C111 98.4(2)
C121 Se1 Pt1 110.52(15)
C111 Se1 Pt1 102.90(15)
C211 Se2 C221 97.6(2)
C211 Se2 Pt1 106.04(15)
C221 Se2 Pt1 107.92(15)
C112 C111 C116 120.6(5)
C112 C111 Se1 117.0(4)
C116 C111 Se1 122.4(4)
C111 C112 C113 120.1(5)
C111 C112 H112 120.0
C113 C112 H112 120.0
C114 C113 C112 119.5(5)
C114 C113 H113 120.2
C112 C113 H113 120.2
C115 C114 C113 120.7(5)
C115 C114 H114 119.7
C113 C114 H114 119.7
C114 C115 C116 120.8(5)
C114 C115 H115 119.6
C116 C115 H115 119.6
C115 C116 C111 118.3(5)
C115 C116 H116 120.9
C111 C116 H116 120.9
C126 C121 C122 121.3(5)
C126 C121 Se1 116.3(4)
C122 C121 Se1 122.4(4)
C123 C122 C121 118.6(5)
C123 C122 H122 120.7
C121 C122 H122 120.7
C124 C123 C122 120.6(5)
C124 C123 H123 119.7
C122 C123 H123 119.7
C123 C124 C125 120.6(5)
C123 C124 H124 119.7
C125 C124 H124 119.7
C124 C125 C126 119.8(6)
C124 C125 H125 120.1
C126 C125 H125 120.1
C121 C126 C125 119.0(5)
C121 C126 H126 120.5
C125 C126 H126 120.5
C216 C211 C212 121.5(5)
C216 C211 Se2 117.5(4)
C212 C211 Se2 120.8(4)
C213 C212 C211 118.7(5)
C213 C212 H212 120.7
C211 C212 H212 120.7
C212 C213 C214 120.6(5)
C212 C213 H213 119.7
C214 C213 H213 119.7
C215 C214 C213 120.6(6)
C215 C214 H214 119.7
C213 C214 H214 119.7
C214 C215 C216 119.2(5)
C214 C215 H215 120.4
C216 C215 H215 120.4
C211 C216 C215 119.3(5)
C211 C216 H216 120.3
C215 C216 H216 120.3
C222 C221 C226 121.4(5)
C222 C221 Se2 121.9(4)
C226 C221 Se2 116.5(4)
C221 C222 C223 119.3(6)
C221 C222 H222 120.4
C223 C222 H222 120.4
C224 C223 C222 119.0(6)
C224 C223 H223 120.5
C222 C223 H223 120.5
C226 C225 C224 120.1(6)
C226 C225 H225 120.0
C224 C225 H225 120.0
C225 C226 C221 119.3(6)
C225 C226 H226 120.4
C221 C226 H226 120.4
C223 C224 C225 121.0(6)
C223 C224 H224 119.5
C225 C224 H224 119.5

loop_
_geom_bond_atom_site_label_1
_geom_bond_atom_site_label_2
_geom_bond_distance
Pt1 Cl2 2.3054(13)
Pt1 Cl1 2.3215(15)
Pt1 Se1 2.3900(8)
Pt1 Se2 2.3960(9)
Se1 C121 1.926(5)
Se1 C111 1.937(5)
Se2 C211 1.927(5)
Se2 C221 1.953(5)
C111 C112 1.379(7)
C111 C116 1.398(8)
C112 C113 1.386(9)
C112 H112 0.9500
C113 C114 1.380(8)
C113 H113 0.9500
C114 C115 1.365(8)
C114 H114 0.9500
C115 C116 1.395(8)
C115 H115 0.9500
C116 H116 0.9500
C121 C126 1.388(8)
C121 C122 1.396(7)
C122 C123 1.384(8)
C122 H122 0.9500
C123 C124 1.379(9)
C123 H123 0.9500
C124 C125 1.387(9)
C124 H124 0.9500
C125 C126 1.391(8)
C125 H125 0.9500
C126 H126 0.9500
C211 C216 1.386(7)
C211 C212 1.389(7)
C212 C213 1.381(8)
C212 H212 0.9500
C213 C214 1.388(9)
C213 H213 0.9500
C214 C215 1.388(9)
C214 H214 0.9500
C215 C216 1.400(8)
C215 H215 0.9500
C216 H216 0.9500
C221 C222 1.369(8)
C221 C226 1.400(8)
C222 C223 1.413(8)
C222 H222 0.9500
C223 C224 1.386(9)
C223 H223 0.9500
C225 C226 1.375(9)
C225 C224 1.388(9)
C225 H225 0.9500
C226 H226 0.9500
C224 H224 0.9500

loop_
_geom_torsion_atom_site_label_1
_geom_torsion_atom_site_label_2
_geom_torsion_atom_site_label_3
_geom_torsion_atom_site_label_4
_geom_torsion
Cl2 Pt1 Se1 C121 141.5(3)
Cl1 Pt1 Se1 C121 174.50(17)
Se2 Pt1 Se1 C121 -10.22(17)
Cl2 Pt1 Se1 C111 37.3(3)
Cl1 Pt1 Se1 C111 70.31(15)
Se2 Pt1 Se1 C111 -114.42(15)
Cl2 Pt1 Se2 C211 -77.33(16)
Cl1 Pt1 Se2 C211 151.6(4)
Se1 Pt1 Se2 C211 98.00(16)
Cl2 Pt1 Se2 C221 26.42(16)
Cl1 Pt1 Se2 C221 -104.6(4)
Se1 Pt1 Se2 C221 -158.26(16)
C121 Se1 C111 C112 71.4(4)
Pt1 Se1 C111 C112 -175.2(4)
C121 Se1 C111 C116 -111.3(4)
Pt1 Se1 C111 C116 2.1(4)
C116 C111 C112 C113 -0.4(8)
Se1 C111 C112 C113 177.0(4)
C111 C112 C113 C114 -1.8(9)
C112 C113 C114 C115 3.1(9)
C113 C114 C115 C116 -2.2(9)
C114 C115 C116 C111 0.0(9)
C112 C111 C116 C115 1.3(8)
Se1 C111 C116 C115 -175.9(4)
C111 Se1 C121 C126 -151.8(4)
Pt1 Se1 C121 C126 100.9(4)
C111 Se1 C121 C122 28.6(5)
Pt1 Se1 C121 C122 -78.6(4)
C126 C121 C122 C123 -1.6(8)
Se1 C121 C122 C123 177.9(4)
C121 C122 C123 C124 0.6(8)
C122 C123 C124 C125 0.1(9)
C123 C124 C125 C126 0.2(9)
C122 C121 C126 C125 2.0(8)
Se1 C121 C126 C125 -177.6(4)
C124 C125 C126 C121 -1.3(9)
C221 Se2 C211 C216 102.2(4)
Pt1 Se2 C211 C216 -146.7(4)
C221 Se2 C211 C212 -73.8(5)
Pt1 Se2 C211 C212 37.3(5)
C216 C211 C212 C213 -1.5(8)
Se2 C211 C212 C213 174.3(4)
C211 C212 C213 C214 0.6(8)
C212 C213 C214 C215 0.7(9)
C213 C214 C215 C216 -1.1(9)
C212 C211 C216 C215 1.1(8)
Se2 C211 C216 C215 -174.8(4)
C214 C215 C216 C211 0.2(9)
C211 Se2 C221 C222 -14.0(5)
Pt1 Se2 C221 C222 -123.7(4)
C211 Se2 C221 C226 171.7(4)
Pt1 Se2 C221 C226 62.1(4)
C226 C221 C222 C223 -1.3(8)
Se2 C221 C222 C223 -175.2(4)
C221 C222 C223 C224 0.3(9)
C224 C225 C226 C221 -1.7(9)
C222 C221 C226 C225 2.0(8)
Se2 C221 C226 C225 176.2(5)
C222 C223 C224 C225 0.0(10)
C226 C225 C224 C223 0.7(10)
